data_7046948
loop_
_publ_author_name
'Zhang, Xiao-Peng'
'Wang, Li-Li'
'Qi, Xiao-Wei'
'Zhang, Da-Shuai'
'Yang, Qian-Ying'
'Shi, Zai-Feng'
'Lin, Qiang'
'Wu, Tao'

_publ_section_title
;
 PtPt interaction triggered tuning of circularly polarized luminescence
 activity in chiral dinuclear platinum(ii) complexes.
;
_journal_issue 30
_journal_name_full 'Dalton transactions (Cambridge, England : 2003)'
_journal_page_first 10179
_journal_page_last 10186
_journal_paper_doi 10.1039/c8dt02277a
_journal_volume 47
_journal_year 2018
_chemical_absolute_configuration unk
_chemical_formula_moiety 'C74 H71 Cl11 N4 O2 P2 Pt2'
_chemical_formula_sum 'C74 H71 Cl11 N4 O2 P2 Pt2'
_chemical_formula_weight 1890.41
_space_group_crystal_system orthorhombic
_space_group_IT_number 19
_space_group_name_Hall 'P 2ac 2ab'
_space_group_name_H-M_alt 'P 21 21 21'
_symmetry_space_group_name_Hall 'P 2ac 2ab'
_symmetry_space_group_name_H-M 'P 21 21 21'
_atom_sites_solution_hydrogens mixed
_atom_sites_solution_primary direct
_atom_sites_solution_secondary difmap
_audit_creation_method SHELXL-2016/6
_audit_update_record
;
2018-03-18 deposited with the CCDC.
2018-06-28 downloaded from the CCDC.
;
_cell_angle_alpha 90
_cell_angle_beta 90
_cell_angle_gamma 90
_cell_formula_units_Z 4
_cell_length_a 17.8626(6)
_cell_length_b 18.8915(6)
_cell_length_c 22.3609(6)
_cell_measurement_reflns_used 9653
_cell_measurement_temperature 293(2)
_cell_measurement_theta_max 25.5090
_cell_measurement_theta_min 2.4260
_cell_volume 7545.7(4)
_computing_cell_refinement SMART
_computing_data_collection SMART,(Bruker,2000)
_computing_data_reduction SAINT(Bruker,2000)
_computing_molecular_graphics SHELXTL
_computing_publication_material SHELXTL
_computing_structure_refinement 'SHELXL-2016/6 (Sheldrick, 2016)'
_computing_structure_solution 'SHELXS-97 (Sheldrick, 1990)'
_diffrn_ambient_temperature 293(2)
_diffrn_measured_fraction_theta_full 0.999
_diffrn_measured_fraction_theta_max 0.999
_diffrn_measurement_device_type 'Bruker Smart Aepex CCD'
_diffrn_measurement_method 'phi and omega scans'
_diffrn_radiation_type MoK\a
_diffrn_radiation_wavelength 0.71073
_diffrn_reflns_av_R_equivalents 0.0438
_diffrn_reflns_av_unetI/netI 0.0723
_diffrn_reflns_Laue_measured_fraction_full 0.999
_diffrn_reflns_Laue_measured_fraction_max 0.999
_diffrn_reflns_limit_h_max 21
_diffrn_reflns_limit_h_min -19
_diffrn_reflns_limit_k_max 13
_diffrn_reflns_limit_k_min -22
_diffrn_reflns_limit_l_max 26
_diffrn_reflns_limit_l_min -26
_diffrn_reflns_number 27064
_diffrn_reflns_point_group_measured_fraction_full 0.974
_diffrn_reflns_point_group_measured_fraction_max 0.974
_diffrn_reflns_theta_full 25.000
_diffrn_reflns_theta_max 25.000
_diffrn_reflns_theta_min 2.280
_diffrn_source 'fine-focus sealed tube'
_exptl_absorpt_coefficient_mu 4.183
_exptl_absorpt_correction_T_max 1.00000
_exptl_absorpt_correction_T_min 0.63311
_exptl_absorpt_correction_type multi-scan
_exptl_absorpt_process_details SADABS,Bruker,2000
_exptl_crystal_colour red
_exptl_crystal_density_diffrn 1.664
_exptl_crystal_description block
_exptl_crystal_F_000 3728
_exptl_crystal_size_max 0.280
_exptl_crystal_size_mid 0.260
_exptl_crystal_size_min 0.200
_refine_diff_density_max 0.981
_refine_diff_density_min -0.738
_refine_diff_density_rms 0.114
_refine_ls_abs_structure_details
;
 Flack x determined using 4004 quotients [(I+)-(I-)]/[(I+)+(I-)]
 (Parsons, Flack and Wagner, Acta Cryst. B69 (2013) 249-259).
;
_refine_ls_abs_structure_Flack -0.017(5)
_refine_ls_extinction_method none
_refine_ls_goodness_of_fit_ref 1.002
_refine_ls_hydrogen_treatment constr
_refine_ls_matrix_type full
_refine_ls_number_parameters 860
_refine_ls_number_reflns 12938
_refine_ls_number_restraints 0
_refine_ls_restrained_S_all 1.002
_refine_ls_R_factor_all 0.0609
_refine_ls_R_factor_gt 0.0434
_refine_ls_shift/su_max 0.007
_refine_ls_shift/su_mean 0.000
_refine_ls_structure_factor_coef Fsqd
_refine_ls_weighting_details 'w=1/[\s^2^(Fo^2^)+(0.0433P)^2^+2.8086P] where P=(Fo^2^+2Fc^2^)/3'
_refine_ls_weighting_scheme calc
_refine_ls_wR_factor_gt 0.0873
_refine_ls_wR_factor_ref 0.0946
_reflns_Friedel_coverage 0.781
_reflns_Friedel_fraction_full 0.943
_reflns_Friedel_fraction_max 0.943
_reflns_number_gt 10821
_reflns_number_total 12938
_reflns_threshold_expression 'I > 2\s(I)'
_cod_data_source_file c8dt02277a2.cif
_cod_data_source_block shelx_CCDC2
_cod_depositor_comments 'Adding full bibliography for 7046946--7046948.cif.'
_cod_database_code 7046948
_shelx_shelxl_version_number 2016/6
_shelx_space_group_comment
;
The symmetry employed for this shelxl refinement is uniquely defined
by the following loop, which should always be used as a source of
symmetry information in preference to the above space-group names.
They are only intended as comments.
;
_shelx_estimated_absorpt_t_min 0.387
_shelx_estimated_absorpt_t_max 0.488

loop_
_space_group_symop_operation_xyz
'x, y, z'
'-x+1/2, -y, z+1/2'
'x+1/2, -y+1/2, -z'
'-x, y+1/2, -z+1/2'

loop_
_atom_site_label
_atom_site_type_symbol
_atom_site_fract_x
_atom_site_fract_y
_atom_site_fract_z
_atom_site_U_iso_or_equiv
_atom_site_adp_type
_atom_site_occupancy
_atom_site_site_symmetry_order
_atom_site_calc_flag
_atom_site_refinement_flags_posn
_atom_site_refinement_flags_adp
C1 C 0.7210(6) 1.0291(7) 0.2814(5) 0.037(3) Uani 1 1 d . .
C2 C 0.9700(6) 0.8944(6) 0.2281(5) 0.039(3) Uani 1 1 d . .
C3 C 0.6771(7) 1.0509(6) 0.2324(6) 0.042(3) Uani 1 1 d . .
H3 H 0.700114 1.071990 0.199592 0.050 Uiso 1 1 calc R U
C4 C 0.5994(7) 1.0413(7) 0.2321(6) 0.051(3) Uani 1 1 d . .
H4 H 0.571299 1.055570 0.199254 0.061 Uiso 1 1 calc R U
C5 C 0.5643(7) 1.0105(7) 0.2809(6) 0.051(4) Uani 1 1 d . .
H5 H 0.512733 1.003951 0.280640 0.061 Uiso 1 1 calc R U
C6 C 0.6054(7) 0.9898(8) 0.3296(6) 0.049(4) Uani 1 1 d . .
H6 H 0.581824 0.970475 0.362924 0.059 Uiso 1 1 calc R U
C7 C 0.6825(7) 0.9978(7) 0.3288(6) 0.043(3) Uani 1 1 d . .
C8 C 0.7295(7) 0.9726(7) 0.3808(5) 0.040(3) Uani 1 1 d . .
C9 C 0.7067(8) 0.9394(7) 0.4321(5) 0.046(3) Uani 1 1 d . .
H9 H 0.656458 0.928739 0.438164 0.055 Uiso 1 1 calc R U
C10 C 0.7583(9) 0.9225(8) 0.4737(6) 0.057(4) Uani 1 1 d . .
H10 H 0.743397 0.899094 0.508306 0.068 Uiso 1 1 calc R U
C11 C 0.8347(8) 0.9398(7) 0.4659(5) 0.045(3) Uani 1 1 d . .
H11 H 0.869964 0.928868 0.495066 0.054 Uiso 1 1 calc R U
C12 C 0.8549(8) 0.9730(7) 0.4140(4) 0.041(3) Uani 1 1 d . .
C13 C 0.9309(7) 0.9918(7) 0.3966(5) 0.040(3) Uani 1 1 d . .
C14 C 0.9919(8) 0.9867(8) 0.4355(5) 0.051(4) Uani 1 1 d . .
H14 H 0.984352 0.970845 0.474444 0.061 Uiso 1 1 calc R U
C15 C 1.0624(7) 1.0046(7) 0.4172(5) 0.040(3) Uani 1 1 d . .
C16 C 1.0726(7) 1.0253(7) 0.3576(5) 0.038(3) Uani 1 1 d . .
C17 C 1.0109(6) 1.0288(6) 0.3214(5) 0.033(3) Uani 1 1 d . .
H17 H 1.018492 1.040315 0.281461 0.039 Uiso 1 1 calc R U
C18 C 1.1300(8) 1.0050(9) 0.4591(6) 0.065(4) Uani 1 1 d . .
H18A H 1.121398 1.038130 0.491554 0.077 Uiso 1 1 calc R U
H18B H 1.136830 0.958270 0.476278 0.077 Uiso 1 1 calc R U
C19 C 1.1990(8) 1.0260(8) 0.4253(6) 0.056(4) Uani 1 1 d . .
H19 H 1.245233 1.026518 0.448870 0.067 Uiso 1 1 calc R U
C20 C 1.2029(8) 0.9843(8) 0.3681(7) 0.057(4) Uani 1 1 d . .
H20A H 1.180184 0.937747 0.370481 0.068 Uiso 1 1 calc R U
H20B H 1.252633 0.981843 0.350721 0.068 Uiso 1 1 calc R U
C21 C 1.1515(7) 1.0419(6) 0.3394(5) 0.043(3) Uani 1 1 d . .
H21 H 1.159826 1.052366 0.297041 0.051 Uiso 1 1 calc R U
C22 C 1.1859(8) 1.0938(8) 0.3847(6) 0.056(4) Uani 1 1 d . .
C23 C 1.2599(9) 1.1241(11) 0.3645(8) 0.090(6) Uani 1 1 d . .
H23A H 1.291090 1.086673 0.349577 0.136 Uiso 1 1 calc R U
H23B H 1.284146 1.146681 0.397682 0.136 Uiso 1 1 calc R U
H23C H 1.251387 1.158149 0.333367 0.136 Uiso 1 1 calc R U
C24 C 1.1380(11) 1.1543(8) 0.4112(7) 0.083(5) Uani 1 1 d . .
H24A H 1.168872 1.184045 0.435674 0.125 Uiso 1 1 calc R U
H24B H 1.098447 1.134532 0.435024 0.125 Uiso 1 1 calc R U
H24C H 1.116797 1.181762 0.379274 0.125 Uiso 1 1 calc R U
C25 C 1.0154(8) 0.9265(7) 0.1852(6) 0.049(4) Uani 1 1 d . .
H25 H 0.994238 0.948373 0.151998 0.058 Uiso 1 1 calc R U
C26 C 1.0932(8) 0.9253(8) 0.1926(7) 0.059(4) Uani 1 1 d . .
H26 H 1.123121 0.947506 0.164190 0.071 Uiso 1 1 calc R U
C27 C 1.1270(8) 0.8925(8) 0.2406(7) 0.062(4) Uani 1 1 d . .
H27 H 1.178925 0.891570 0.244050 0.074 Uiso 1 1 calc R U
C28 C 1.0830(8) 0.8614(7) 0.2829(7) 0.057(4) Uani 1 1 d . .
H28 H 1.105101 0.838212 0.315086 0.068 Uiso 1 1 calc R U
C29 C 1.0059(7) 0.8641(6) 0.2786(5) 0.039(3) Uani 1 1 d . .
C30 C 0.9570(9) 0.8335(7) 0.3247(6) 0.047(4) Uani 1 1 d . .
C31 C 0.9772(10) 0.8020(8) 0.3792(6) 0.063(4) Uani 1 1 d . .
H31 H 1.027176 0.799332 0.390693 0.075 Uiso 1 1 calc R U
C32 C 0.9209(11) 0.7746(8) 0.4161(6) 0.066(5) Uani 1 1 d . .
H32 H 0.933089 0.753854 0.452504 0.079 Uiso 1 1 calc R U
C33 C 0.8489(10) 0.7785(7) 0.3986(5) 0.055(4) Uani 1 1 d . .
H33 H 0.812058 0.760060 0.423444 0.066 Uiso 1 1 calc R U
C34 C 0.8281(9) 0.8087(7) 0.3456(5) 0.049(3) Uani 1 1 d . .
C35 C 0.7530(8) 0.8144(7) 0.3184(5) 0.042(3) Uani 1 1 d . .
C36 C 0.6920(9) 0.7807(8) 0.3424(6) 0.059(4) Uani 1 1 d . .
H36 H 0.697221 0.755395 0.377820 0.071 Uiso 1 1 calc R U
C37 C 0.6235(8) 0.7837(8) 0.3150(6) 0.056(4) Uani 1 1 d . .
C38 C 0.6171(7) 0.8228(7) 0.2625(6) 0.048(3) Uani 1 1 d . .
C39 C 0.6815(7) 0.8558(6) 0.2406(5) 0.041(3) Uani 1 1 d . .
H39 H 0.677045 0.883112 0.206140 0.049 Uiso 1 1 calc R U
C40 C 0.5556(10) 0.7439(10) 0.3373(8) 0.082(5) Uani 1 1 d . .
H40A H 0.542354 0.760461 0.376947 0.099 Uiso 1 1 calc R U
H40B H 0.566935 0.693804 0.339796 0.099 Uiso 1 1 calc R U
C41 C 0.4892(9) 0.7555(9) 0.2944(7) 0.070(4) Uani 1 1 d . .
H41 H 0.442652 0.731735 0.305951 0.084 Uiso 1 1 calc R U
C42 C 0.4817(9) 0.8364(9) 0.2818(7) 0.073(5) Uani 1 1 d . .
H42A H 0.433411 0.850672 0.266004 0.088 Uiso 1 1 calc R U
H42B H 0.497340 0.866591 0.314582 0.088 Uiso 1 1 calc R U
C43 C 0.5428(7) 0.8237(8) 0.2334(7) 0.056(4) Uani 1 1 d . .
H43 H 0.538878 0.853031 0.197448 0.067 Uiso 1 1 calc R U
C44 C 0.5126(9) 0.7456(8) 0.2272(8) 0.072(5) Uani 1 1 d . .
C45 C 0.4450(10) 0.7425(11) 0.1856(8) 0.097(7) Uani 1 1 d . .
H45A H 0.461427 0.746433 0.144834 0.146 Uiso 1 1 calc R U
H45B H 0.411569 0.780771 0.194706 0.146 Uiso 1 1 calc R U
H45C H 0.419435 0.698238 0.191007 0.146 Uiso 1 1 calc R U
C46 C 0.5693(9) 0.6864(9) 0.2129(10) 0.106(7) Uani 1 1 d . .
H46A H 0.546918 0.641218 0.220984 0.159 Uiso 1 1 calc R U
H46B H 0.613008 0.692224 0.237442 0.159 Uiso 1 1 calc R U
H46C H 0.583261 0.688972 0.171541 0.159 Uiso 1 1 calc R U
C47 C 0.8088(6) 1.1665(6) 0.1906(5) 0.033(3) Uani 1 1 d . .
C48 C 0.7670(7) 1.1991(7) 0.2354(6) 0.049(3) Uani 1 1 d . .
H48 H 0.763514 1.178614 0.273055 0.059 Uiso 1 1 calc R U
C49 C 0.7301(7) 1.2632(7) 0.2232(8) 0.061(4) Uani 1 1 d . .
H49 H 0.702019 1.285270 0.252860 0.073 Uiso 1 1 calc R U
C50 C 0.7355(8) 1.2932(8) 0.1677(8) 0.060(4) Uani 1 1 d . .
H50 H 0.710169 1.335180 0.159881 0.072 Uiso 1 1 calc R U
C51 C 0.7781(8) 1.2619(8) 0.1227(7) 0.054(4) Uani 1 1 d . .
H51 H 0.782114 1.282305 0.085021 0.065 Uiso 1 1 calc R U
C52 C 0.8140(7) 1.1999(7) 0.1364(5) 0.044(3) Uani 1 1 d . .
H52 H 0.843617 1.179143 0.107064 0.052 Uiso 1 1 calc R U
C53 C 1.0092(7) 1.0967(6) 0.1620(5) 0.040(3) Uani 1 1 d . .
H53 H 0.996701 1.067314 0.130150 0.048 Uiso 1 1 calc R U
C54 C 1.0834(8) 1.1206(9) 0.1693(7) 0.065(4) Uani 1 1 d . .
H54 H 1.120090 1.105754 0.142542 0.077 Uiso 1 1 calc R U
C55 C 1.1021(9) 1.1647(8) 0.2146(8) 0.064(4) Uani 1 1 d . .
H55 H 1.151798 1.177991 0.220032 0.076 Uiso 1 1 calc R U
C56 C 1.0471(9) 1.1902(8) 0.2529(7) 0.062(4) Uani 1 1 d . .
H56 H 1.059302 1.222964 0.282405 0.074 Uiso 1 1 calc R U
C57 C 0.9743(7) 1.1668(7) 0.2471(5) 0.041(3) Uani 1 1 d . .
H57 H 0.937429 1.183714 0.272688 0.049 Uiso 1 1 calc R U
C58 C 0.9558(6) 1.1173(6) 0.2023(5) 0.035(3) Uani 1 1 d . .
C59 C 0.8917(6) 0.9015(6) 0.0803(5) 0.035(3) Uani 1 1 d . .
C60 C 0.9290(8) 0.8378(7) 0.0851(6) 0.051(4) Uani 1 1 d . .
H60 H 0.928984 0.814377 0.121712 0.062 Uiso 1 1 calc R U
C61 C 0.9663(10) 0.8078(9) 0.0377(7) 0.070(5) Uani 1 1 d . .
H61 H 0.990265 0.764384 0.041531 0.084 Uiso 1 1 calc R U
C62 C 0.9670(9) 0.8449(9) -0.0168(7) 0.067(5) Uani 1 1 d . .
H62 H 0.991020 0.825596 -0.049884 0.081 Uiso 1 1 calc R U
C63 C 0.9328(10) 0.9085(11) -0.0213(7) 0.078(5) Uani 1 1 d . .
H63 H 0.935450 0.933508 -0.057074 0.094 Uiso 1 1 calc R U
C64 C 0.8943(8) 0.9366(8) 0.0261(5) 0.056(4) Uani 1 1 d . .
H64 H 0.869618 0.979698 0.021779 0.067 Uiso 1 1 calc R U
C65 C 0.7438(7) 0.9120(7) 0.1110(5) 0.035(3) Uani 1 1 d . .
C66 C 0.7301(8) 0.8405(8) 0.1005(6) 0.050(4) Uani 1 1 d . .
H66 H 0.768386 0.808062 0.107021 0.060 Uiso 1 1 calc R U
C67 C 0.6623(9) 0.8165(8) 0.0807(7) 0.065(4) Uani 1 1 d . .
H67 H 0.654583 0.768408 0.074570 0.078 Uiso 1 1 calc R U
C68 C 0.6056(8) 0.8640(9) 0.0701(6) 0.059(4) Uani 1 1 d . .
H68 H 0.560240 0.847898 0.054849 0.070 Uiso 1 1 calc R U
C69 C 0.6147(8) 0.9351(8) 0.0815(6) 0.057(4) Uani 1 1 d . .
H69 H 0.575179 0.966459 0.076149 0.069 Uiso 1 1 calc R U
C70 C 0.6854(7) 0.9597(8) 0.1015(5) 0.047(3) Uani 1 1 d . .
H70 H 0.692844 1.007784 0.108232 0.057 Uiso 1 1 calc R U
C71 C 0.8414(7) 1.0327(6) 0.1372(4) 0.033(3) Uani 1 1 d . .
H71A H 0.794773 1.049610 0.120242 0.040 Uiso 1 1 calc R U
H71B H 0.880645 1.043797 0.108718 0.040 Uiso 1 1 calc R U
C72 C 0.809(3) 0.259(2) 0.3973(19) 0.30(3) Uani 1 1 d . .
H72 H 0.807980 0.280535 0.357333 0.363 Uiso 1 1 calc R U
C73 C 0.4030(10) 0.9333(11) 0.4776(8) 0.087(6) Uani 1 1 d . .
H73 H 0.448384 0.906609 0.487606 0.104 Uiso 1 1 calc R U
C74 C 0.3482(11) 0.0104(11) 0.1531(8) 0.097(6) Uani 1 1 d . .
H74 H 0.394883 0.032409 0.139420 0.117 Uiso 1 1 calc R U
Cl1 Cl 0.9346(2) 0.1427(2) 0.01222(17) 0.0655(11) Uani 1 1 d . .
Cl2 Cl 0.4877(3) 0.0911(3) 0.07826(18) 0.0803(13) Uani 1 1 d . .
Cl3 Cl 0.8163(7) 0.3152(6) 0.4494(5) 0.234(5) Uani 1 1 d . .
Cl4 Cl 0.7214(7) 0.2045(12) 0.4156(6) 0.383(14) Uani 1 1 d . .
Cl5 Cl 0.8697(8) 0.1854(6) 0.4032(4) 0.236(5) Uani 1 1 d . .
Cl6 Cl 0.3251(4) 0.8795(4) 0.4888(3) 0.127(2) Uani 1 1 d . .
Cl7 Cl 0.3944(3) 1.0064(3) 0.5272(2) 0.1022(17) Uani 1 1 d . .
Cl8 Cl 0.4097(3) 0.9638(5) 0.4060(2) 0.129(3) Uani 1 1 d . .
Cl9 Cl 0.3458(7) 0.0024(8) 0.2255(3) 0.272(7) Uani 1 1 d . .
Cl10 Cl 0.2786(5) 0.0449(12) 0.1239(8) 0.427(15) Uani 1 1 d . .
Cl11 Cl 0.3380(15) -0.0705(9) 0.1263(5) 0.471(17) Uani 1 1 d . .
N1 N 0.8018(6) 0.9886(5) 0.3725(4) 0.037(3) Uani 1 1 d . .
N2 N 0.9404(6) 1.0169(5) 0.3392(4) 0.033(2) Uani 1 1 d . .
N3 N 0.8841(7) 0.8373(5) 0.3106(4) 0.045(3) Uani 1 1 d . .
N4 N 0.7498(5) 0.8506(5) 0.2663(4) 0.038(2) Uani 1 1 d . .
O1 O 0.6523(7) 0.1380(7) 0.0968(5) 0.103(4) Uani 1 1 d . .
H1B H 0.660448 0.145728 0.133660 0.154 Uiso 1 1 d R U
H1A H 0.613138 0.112828 0.093010 0.154 Uiso 1 1 d R U
O2 O 0.8610(11) 0.2965(9) 0.9845(7) 0.172(8) Uani 1 1 d . .
H2A H 0.864724 0.338390 0.997998 0.258 Uiso 1 1 d R U
H2B H 0.899494 0.272810 0.994498 0.258 Uiso 1 1 d R U
P1 P 0.85988(17) 1.08514(15) 0.20606(12) 0.0293(6) Uani 1 1 d . .
P2 P 0.83510(19) 0.93483(16) 0.14234(12) 0.0318(7) Uani 1 1 d . .
Pt1 Pt 0.83320(2) 1.03118(2) 0.29329(2) 0.03121(12) Uani 1 1 d . .
Pt2 Pt 0.85704(3) 0.88531(2) 0.23252(2) 0.03381(13) Uani 1 1 d . .

loop_
_atom_site_aniso_label
_atom_site_aniso_U_11
_atom_site_aniso_U_22
_atom_site_aniso_U_33
_atom_site_aniso_U_23
_atom_site_aniso_U_13
_atom_site_aniso_U_12
C1 0.040(7) 0.032(6) 0.038(7) -0.002(6) 0.001(5) 0.002(6)
C2 0.039(7) 0.030(7) 0.048(7) -0.014(6) -0.007(6) 0.007(6)
C3 0.044(8) 0.028(7) 0.054(7) -0.002(6) -0.004(7) -0.005(6)
C4 0.038(8) 0.058(9) 0.058(8) -0.004(8) -0.014(7) -0.003(7)
C5 0.029(7) 0.052(9) 0.072(10) 0.002(7) 0.016(7) -0.004(6)
C6 0.038(8) 0.068(11) 0.041(7) 0.005(7) 0.006(6) -0.012(7)
C7 0.032(8) 0.045(8) 0.051(7) -0.007(6) 0.010(6) -0.004(6)
C8 0.048(8) 0.034(7) 0.037(6) -0.006(6) 0.012(6) -0.008(7)
C9 0.049(8) 0.049(9) 0.040(7) 0.007(6) 0.007(7) -0.013(7)
C10 0.074(11) 0.065(10) 0.032(7) 0.011(6) 0.018(8) -0.003(9)
C11 0.058(9) 0.047(8) 0.031(6) 0.005(5) 0.011(7) -0.006(7)
C12 0.051(8) 0.040(7) 0.032(6) 0.006(5) -0.005(6) -0.003(8)
C13 0.042(8) 0.047(8) 0.031(6) 0.001(5) 0.003(6) 0.002(6)
C14 0.061(9) 0.065(11) 0.027(6) 0.006(6) 0.005(6) 0.011(8)
C15 0.029(7) 0.048(8) 0.041(7) 0.006(6) -0.001(6) 0.005(6)
C16 0.034(7) 0.035(7) 0.047(7) 0.004(6) -0.001(6) 0.000(6)
C17 0.036(7) 0.030(6) 0.032(5) 0.004(5) -0.003(5) 0.001(6)
C18 0.057(10) 0.093(13) 0.044(7) 0.006(7) -0.007(7) -0.019(9)
C19 0.044(8) 0.059(10) 0.063(8) -0.001(8) -0.023(7) -0.002(8)
C20 0.035(8) 0.052(10) 0.084(10) 0.003(8) -0.019(7) 0.005(7)
C21 0.034(7) 0.041(8) 0.054(7) -0.002(6) -0.011(6) 0.004(7)
C22 0.048(9) 0.048(9) 0.071(9) 0.006(7) -0.016(7) -0.004(7)
C23 0.063(11) 0.091(15) 0.117(14) 0.019(12) -0.021(10) -0.038(11)
C24 0.093(14) 0.053(10) 0.103(12) -0.009(9) -0.024(11) 0.020(11)
C25 0.042(8) 0.052(9) 0.052(7) 0.010(6) -0.008(7) -0.005(7)
C26 0.048(9) 0.057(10) 0.072(10) -0.003(8) 0.004(8) 0.011(8)
C27 0.039(8) 0.048(9) 0.100(11) 0.003(9) -0.021(8) -0.001(7)
C28 0.050(9) 0.039(8) 0.081(10) 0.005(7) -0.025(8) 0.004(7)
C29 0.040(7) 0.034(7) 0.043(7) -0.007(5) -0.011(6) 0.008(6)
C30 0.066(10) 0.023(7) 0.053(8) -0.004(6) -0.017(8) -0.002(7)
C31 0.071(11) 0.063(11) 0.054(8) -0.001(8) -0.019(8) -0.003(9)
C32 0.099(14) 0.066(11) 0.034(7) 0.018(7) -0.018(9) 0.014(10)
C33 0.089(13) 0.036(8) 0.042(7) 0.011(6) 0.009(8) 0.013(9)
C34 0.075(10) 0.039(8) 0.032(6) 0.003(5) 0.007(7) 0.003(8)
C35 0.058(9) 0.027(7) 0.042(7) 0.001(6) 0.002(7) 0.005(7)
C36 0.071(11) 0.045(9) 0.060(9) 0.022(7) 0.017(8) 0.000(8)
C37 0.056(10) 0.045(9) 0.067(9) 0.016(7) 0.020(8) -0.007(7)
C38 0.051(8) 0.036(7) 0.055(7) 0.006(7) 0.021(7) 0.001(6)
C39 0.038(8) 0.041(7) 0.044(7) 0.013(6) 0.005(6) 0.000(6)
C40 0.079(13) 0.078(13) 0.089(12) 0.029(10) 0.033(10) -0.022(11)
C41 0.059(10) 0.070(11) 0.081(10) 0.015(10) 0.021(10) -0.006(9)
C42 0.059(10) 0.070(11) 0.091(12) -0.004(9) 0.030(9) -0.004(9)
C43 0.041(8) 0.059(9) 0.067(8) 0.008(8) 0.013(7) -0.003(7)
C44 0.050(9) 0.058(10) 0.108(13) -0.018(9) 0.013(10) -0.013(8)
C45 0.075(13) 0.110(17) 0.106(14) -0.032(12) 0.022(11) -0.035(12)
C46 0.067(11) 0.060(11) 0.19(2) -0.042(14) 0.045(14) -0.010(10)
C47 0.030(6) 0.031(7) 0.038(6) 0.003(5) -0.004(5) -0.002(5)
C48 0.045(8) 0.051(9) 0.050(7) -0.002(7) 0.010(7) -0.005(7)
C49 0.042(8) 0.037(8) 0.104(12) 0.009(9) 0.012(8) 0.005(7)
C50 0.033(8) 0.034(8) 0.113(13) 0.015(9) -0.008(9) 0.007(7)
C51 0.042(8) 0.046(9) 0.073(9) 0.023(8) -0.011(8) -0.006(7)
C52 0.045(8) 0.044(8) 0.041(6) 0.002(6) -0.008(6) 0.006(7)
C53 0.040(8) 0.034(8) 0.047(7) 0.009(6) 0.013(6) 0.000(6)
C54 0.038(8) 0.063(11) 0.092(11) 0.017(10) 0.024(8) 0.010(8)
C55 0.049(9) 0.041(9) 0.101(13) 0.024(9) -0.020(10) -0.011(7)
C56 0.061(10) 0.043(9) 0.081(11) 0.012(8) -0.032(9) -0.004(8)
C57 0.040(7) 0.039(7) 0.044(7) -0.002(6) -0.002(6) 0.000(6)
C58 0.036(6) 0.028(6) 0.040(6) 0.011(6) -0.012(6) -0.008(6)
C59 0.030(6) 0.034(8) 0.041(6) 0.001(5) -0.002(5) -0.002(6)
C60 0.065(10) 0.036(8) 0.054(8) 0.006(6) 0.005(7) -0.003(8)
C61 0.079(12) 0.057(11) 0.074(10) -0.020(9) 0.014(9) 0.012(9)
C62 0.073(11) 0.068(12) 0.060(9) -0.019(8) 0.024(8) -0.001(10)
C63 0.092(13) 0.090(14) 0.052(9) 0.000(9) 0.012(9) -0.001(12)
C64 0.071(10) 0.058(9) 0.040(7) 0.000(7) 0.006(7) 0.001(8)
C65 0.032(7) 0.039(8) 0.035(6) -0.001(5) 0.004(5) -0.005(6)
C66 0.040(8) 0.039(9) 0.071(9) -0.012(7) -0.013(7) -0.007(7)
C67 0.053(10) 0.047(9) 0.094(11) -0.012(8) -0.013(9) -0.016(9)
C68 0.037(8) 0.083(13) 0.056(8) -0.006(8) -0.012(7) -0.017(8)
C69 0.048(9) 0.062(11) 0.061(8) -0.011(8) -0.017(7) 0.011(8)
C70 0.036(8) 0.057(10) 0.048(7) 0.006(7) 0.005(6) 0.000(7)
C71 0.034(7) 0.026(6) 0.039(5) 0.006(5) -0.001(5) 0.000(6)
C72 0.30(5) 0.29(5) 0.32(5) -0.25(5) -0.15(4) 0.12(5)
C73 0.064(12) 0.108(16) 0.089(12) -0.009(11) -0.005(10) 0.025(11)
C74 0.064(12) 0.126(18) 0.102(13) -0.006(12) -0.005(11) -0.031(12)
Cl1 0.050(2) 0.079(3) 0.067(2) -0.013(2) -0.0040(19) -0.001(2)
Cl2 0.076(3) 0.085(3) 0.079(3) -0.034(2) 0.005(2) 0.006(3)
Cl3 0.291(14) 0.180(10) 0.232(10) 0.016(8) 0.006(10) 0.031(10)
Cl4 0.201(12) 0.70(4) 0.250(13) -0.028(18) -0.012(10) -0.209(19)
Cl5 0.319(15) 0.226(11) 0.161(7) -0.090(8) 0.016(8) 0.006(11)
Cl6 0.129(5) 0.105(4) 0.146(5) 0.010(4) -0.048(4) -0.020(4)
Cl7 0.098(4) 0.110(4) 0.098(3) -0.022(3) 0.006(3) -0.005(3)
Cl8 0.073(3) 0.244(8) 0.069(3) -0.010(4) 0.002(2) 0.025(5)
Cl9 0.275(12) 0.424(18) 0.117(5) -0.020(8) -0.014(8) -0.154(13)
Cl10 0.074(5) 0.66(4) 0.55(3) 0.39(3) 0.012(9) 0.057(12)
Cl11 0.92(5) 0.297(17) 0.195(10) -0.086(11) 0.16(2) -0.34(3)
N1 0.036(6) 0.045(7) 0.029(5) 0.001(4) 0.002(5) -0.010(5)
N2 0.046(6) 0.023(6) 0.030(5) 0.004(4) -0.003(5) 0.002(5)
N3 0.065(8) 0.032(6) 0.039(6) 0.002(5) -0.002(6) 0.011(6)
N4 0.040(6) 0.029(5) 0.045(5) 0.011(5) 0.011(5) 0.007(5)
O1 0.085(9) 0.133(12) 0.091(8) -0.035(7) -0.014(7) -0.023(9)
O2 0.22(2) 0.145(15) 0.152(13) 0.034(11) 0.100(15) 0.064(15)
P1 0.0304(15) 0.0283(15) 0.0292(12) 0.0010(12) 0.0028(15) -0.0020(13)
P2 0.0347(17) 0.0291(16) 0.0317(13) 0.0044(12) 0.0006(15) -0.0004(15)
Pt1 0.0320(2) 0.0319(2) 0.0297(2) 0.0024(2) 0.0019(2) -0.0016(2)
Pt2 0.0379(3) 0.0279(2) 0.0356(2) 0.0043(2) -0.0023(2) 0.0026(2)

loop_
_atom_type_symbol
_atom_type_description
_atom_type_scat_dispersion_real
_atom_type_scat_dispersion_imag
_atom_type_scat_source
C C 0.0033 0.0016 'International Tables Vol C Tables 4.2.6.8 and 6.1.1.4'
H H 0.0000 0.0000 'International Tables Vol C Tables 4.2.6.8 and 6.1.1.4'
Cl Cl 0.1484 0.1585 'International Tables Vol C Tables 4.2.6.8 and 6.1.1.4'
N N 0.0061 0.0033 'International Tables Vol C Tables 4.2.6.8 and 6.1.1.4'
O O 0.0106 0.0060 'International Tables Vol C Tables 4.2.6.8 and 6.1.1.4'
P P 0.1023 0.0942 'International Tables Vol C Tables 4.2.6.8 and 6.1.1.4'
Pt Pt -1.7033 8.3905 'International Tables Vol C Tables 4.2.6.8 and 6.1.1.4'

loop_
_geom_angle_atom_site_label_1
_geom_angle_atom_site_label_2
_geom_angle_atom_site_label_3
_geom_angle
C7 C1 C3 116.1(11)
C7 C1 Pt1 113.4(9)
C3 C1 Pt1 130.4(9)
C25 C2 C29 117.3(11)
C25 C2 Pt2 130.5(9)
C29 C2 Pt2 112.2(9)
C4 C3 C1 121.1(13)
C4 C3 H3 119.5
C1 C3 H3 119.5
C5 C4 C3 120.0(13)
C5 C4 H4 120.0
C3 C4 H4 120.0
C6 C5 C4 120.2(12)
C6 C5 H5 119.9
C4 C5 H5 119.9
C5 C6 C7 119.3(13)
C5 C6 H6 120.3
C7 C6 H6 120.3
C6 C7 C1 123.2(13)
C6 C7 C8 120.5(12)
C1 C7 C8 116.4(11)
N1 C8 C9 120.4(12)
N1 C8 C7 111.0(10)
C9 C8 C7 128.6(12)
C10 C9 C8 118.9(13)
C10 C9 H9 120.5
C8 C9 H9 120.5
C9 C10 C11 121.3(12)
C9 C10 H10 119.3
C11 C10 H10 119.3
C12 C11 C10 117.8(13)
C12 C11 H11 121.1
C10 C11 H11 121.1
N1 C12 C11 119.6(13)
N1 C12 C13 114.5(9)
C11 C12 C13 125.8(12)
N2 C13 C14 120.5(11)
N2 C13 C12 116.5(10)
C14 C13 C12 122.9(10)
C15 C14 C13 121.0(11)
C15 C14 H14 119.5
C13 C14 H14 119.5
C14 C15 C16 118.3(11)
C14 C15 C18 123.1(10)
C16 C15 C18 118.7(11)
C17 C16 C15 118.1(11)
C17 C16 C21 125.9(10)
C15 C16 C21 115.9(10)
N2 C17 C16 125.0(10)
N2 C17 H17 117.5
C16 C17 H17 117.5
C19 C18 C15 109.9(10)
C19 C18 H18A 109.7
C15 C18 H18A 109.7
C19 C18 H18B 109.7
C15 C18 H18B 109.7
H18A C18 H18B 108.2
C18 C19 C20 109.2(12)
C18 C19 C22 112.4(12)
C20 C19 C22 86.7(10)
C18 C19 H19 115.1
C20 C19 H19 115.1
C22 C19 H19 115.1
C19 C20 C21 87.5(10)
C19 C20 H20A 114.1
C21 C20 H20A 114.1
C19 C20 H20B 114.1
C21 C20 H20B 114.1
H20A C20 H20B 111.3
C16 C21 C22 109.4(11)
C16 C21 C20 107.3(11)
C22 C21 C20 86.5(9)
C16 C21 H21 116.6
C22 C21 H21 116.6
C20 C21 H21 116.6
C23 C22 C21 113.3(13)
C23 C22 C24 108.6(14)
C21 C22 C24 120.1(12)
C23 C22 C19 110.4(12)
C21 C22 C19 85.5(10)
C24 C22 C19 117.3(12)
C22 C23 H23A 109.5
C22 C23 H23B 109.5
H23A C23 H23B 109.5
C22 C23 H23C 109.5
H23A C23 H23C 109.5
H23B C23 H23C 109.5
C22 C24 H24A 109.5
C22 C24 H24B 109.5
H24A C24 H24B 109.5
C22 C24 H24C 109.5
H24A C24 H24C 109.5
H24B C24 H24C 109.5
C2 C25 C26 119.3(13)
C2 C25 H25 120.4
C26 C25 H25 120.4
C27 C26 C25 122.3(14)
C27 C26 H26 118.8
C25 C26 H26 118.8
C28 C27 C26 118.7(13)
C28 C27 H27 120.6
C26 C27 H27 120.6
C27 C28 C29 120.7(13)
C27 C28 H28 119.7
C29 C28 H28 119.7
C28 C29 C2 121.5(12)
C28 C29 C30 121.9(12)
C2 C29 C30 116.6(11)
N3 C30 C31 118.4(14)
N3 C30 C29 113.0(11)
C31 C30 C29 128.6(14)
C32 C31 C30 118.9(14)
C32 C31 H31 120.5
C30 C31 H31 120.6
C33 C32 C31 119.7(12)
C33 C32 H32 120.2
C31 C32 H32 120.2
C32 C33 C34 122.4(15)
C32 C33 H33 118.8
C34 C33 H33 118.8
C33 C34 N3 117.2(14)
C33 C34 C35 129.4(14)
N3 C34 C35 113.4(10)
N4 C35 C36 122.6(13)
N4 C35 C34 115.5(12)
C36 C35 C34 121.8(12)
C37 C36 C35 121.0(12)
C37 C36 H36 119.5
C35 C36 H36 119.5
C36 C37 C38 118.2(12)
C36 C37 C40 123.3(13)
C38 C37 C40 118.5(14)
C37 C38 C39 117.8(13)
C37 C38 C43 116.8(12)
C39 C38 C43 125.4(11)
N4 C39 C38 124.1(11)
N4 C39 H39 118.0
C38 C39 H39 118.0
C37 C40 C41 110.0(12)
C37 C40 H40A 109.7
C41 C40 H40A 109.7
C37 C40 H40B 109.7
C41 C40 H40B 109.7
H40A C40 H40B 108.2
C40 C41 C42 108.6(15)
C40 C41 C44 111.9(13)
C42 C41 C44 88.1(12)
C40 C41 H41 115.1
C42 C41 H41 115.1
C44 C41 H41 115.1
C43 C42 C41 85.0(11)
C43 C42 H42A 114.5
C41 C42 H42A 114.5
C43 C42 H42B 114.5
C41 C42 H42B 114.5
H42A C42 H42B 111.6
C38 C43 C42 109.1(12)
C38 C43 C44 109.6(12)
C42 C43 C44 88.1(11)
C38 C43 H43 115.6
C42 C43 H43 115.6
C44 C43 H43 115.6
C45 C44 C46 111.4(15)
C45 C44 C41 112.1(13)
C46 C44 C41 117.3(16)
C45 C44 C43 111.2(14)
C46 C44 C43 118.2(12)
C41 C44 C43 84.0(11)
C44 C45 H45A 109.5
C44 C45 H45B 109.5
H45A C45 H45B 109.5
C44 C45 H45C 109.5
H45A C45 H45C 109.5
H45B C45 H45C 109.5
C44 C46 H46A 109.5
C44 C46 H46B 109.5
H46A C46 H46B 109.5
C44 C46 H46C 109.5
H46A C46 H46C 109.5
H46B C46 H46C 109.5
C52 C47 C48 117.9(12)
C52 C47 P1 121.5(9)
C48 C47 P1 120.4(9)
C47 C48 C49 119.6(13)
C47 C48 H48 120.2
C49 C48 H48 120.2
C50 C49 C48 120.0(14)
C50 C49 H49 120.0
C48 C49 H49 120.0
C49 C50 C51 121.2(13)
C49 C50 H50 119.4
C51 C50 H50 119.4
C52 C51 C50 117.2(13)
C52 C51 H51 121.4
C50 C51 H51 121.4
C47 C52 C51 124.1(13)
C47 C52 H52 118.0
C51 C52 H52 118.0
C58 C53 C54 119.3(12)
C58 C53 H53 120.4
C54 C53 H53 120.4
C55 C54 C53 121.1(14)
C55 C54 H54 119.5
C53 C54 H54 119.5
C54 C55 C56 120.0(14)
C54 C55 H55 120.0
C56 C55 H55 120.0
C57 C56 C55 119.8(14)
C57 C56 H56 120.1
C55 C56 H56 120.1
C56 C57 C58 120.1(12)
C56 C57 H57 119.9
C58 C57 H57 119.9
C53 C58 C57 119.5(11)
C53 C58 P1 126.3(9)
C57 C58 P1 114.2(9)
C60 C59 C64 118.2(12)
C60 C59 P2 120.5(9)
C64 C59 P2 121.2(10)
C61 C60 C59 122.2(13)
C61 C60 H60 118.9
C59 C60 H60 118.9
C60 C61 C62 117.9(15)
C60 C61 H61 121.0
C62 C61 H61 121.0
C63 C62 C61 120.2(14)
C63 C62 H62 119.9
C61 C62 H62 119.9
C62 C63 C64 120.9(16)
C62 C63 H63 119.5
C64 C63 H63 119.5
C63 C64 C59 120.5(15)
C63 C64 H64 119.7
C59 C64 H64 119.7
C66 C65 C70 118.0(12)
C66 C65 P2 116.8(10)
C70 C65 P2 125.0(10)
C67 C66 C65 122.2(14)
C67 C66 H66 118.9
C65 C66 H66 118.9
C66 C67 C68 119.5(14)
C66 C67 H67 120.2
C68 C67 H67 120.2
C67 C68 C69 121.1(13)
C67 C68 H68 119.4
C69 C68 H68 119.4
C68 C69 C70 119.0(14)
C68 C69 H69 120.5
C70 C69 H69 120.5
C65 C70 C69 120.1(14)
C65 C70 H70 119.9
C69 C70 H70 119.9
P2 C71 P1 119.4(5)
P2 C71 H71A 107.5
P1 C71 H71A 107.5
P2 C71 H71B 107.5
P1 C71 H71B 107.5
H71A C71 H71B 107.0
Cl3 C72 Cl5 115(2)
Cl3 C72 Cl4 106(3)
Cl5 C72 Cl4 93(3)
Cl3 C72 H72 113.7
Cl5 C72 H72 113.7
Cl4 C72 H72 113.7
Cl8 C73 Cl6 112.8(10)
Cl8 C73 Cl7 109.2(12)
Cl6 C73 Cl7 107.1(10)
Cl8 C73 H73 109.2
Cl6 C73 H73 109.2
Cl7 C73 H73 109.2
Cl10 C74 Cl9 115.9(15)
Cl10 C74 Cl11 98.5(16)
Cl9 C74 Cl11 105.7(13)
Cl10 C74 H74 111.9
Cl9 C74 H74 111.9
Cl11 C74 H74 111.9
C74 Cl10 Cl11 42.3(10)
C74 Cl11 Cl10 39.2(9)
C8 N1 C12 121.9(10)
C8 N1 Pt1 118.5(8)
C12 N1 Pt1 119.4(8)
C17 N2 C13 116.7(10)
C17 N2 Pt1 131.5(7)
C13 N2 Pt1 111.8(8)
C30 N3 C34 123.3(11)
C30 N3 Pt2 117.2(9)
C34 N3 Pt2 119.4(9)
C35 N4 C39 116.2(11)
C35 N4 Pt2 114.7(9)
C39 N4 Pt2 128.9(8)
H1B O1 H1A 109.5
H2A O2 H2B 109.5
C58 P1 C47 100.4(5)
C58 P1 C71 107.8(5)
C47 P1 C71 101.8(5)
C58 P1 Pt1 113.0(4)
C47 P1 Pt1 116.1(4)
C71 P1 Pt1 116.0(4)
C65 P2 C59 97.0(5)
C65 P2 C71 105.4(6)
C59 P2 C71 105.2(5)
C65 P2 Pt2 113.5(4)
C59 P2 Pt2 116.0(4)
C71 P2 Pt2 117.2(3)
C1 Pt1 N1 80.4(4)
C1 Pt1 N2 157.8(4)
N1 Pt1 N2 77.5(4)
C1 Pt1 P1 96.0(3)
N1 Pt1 P1 175.1(3)
N2 Pt1 P1 106.1(2)
C1 Pt1 Pt2 93.5(3)
N1 Pt1 Pt2 93.9(3)
N2 Pt1 Pt2 88.6(2)
P1 Pt1 Pt2 89.63(7)
N3 Pt2 C2 80.9(5)
N3 Pt2 N4 76.9(4)
C2 Pt2 N4 157.6(4)
N3 Pt2 P2 175.5(3)
C2 Pt2 P2 95.4(4)
N4 Pt2 P2 106.5(3)
N3 Pt2 Pt1 93.0(3)
C2 Pt2 Pt1 94.7(3)
N4 Pt2 Pt1 89.7(3)
P2 Pt2 Pt1 89.97(8)

loop_
_geom_bond_atom_site_label_1
_geom_bond_atom_site_label_2
_geom_bond_distance
C1 C7 1.394(16)
C1 C3 1.410(17)
C1 Pt1 2.023(12)
C2 C25 1.395(17)
C2 C29 1.419(15)
C2 Pt2 2.027(12)
C3 C4 1.399(17)
C3 H3 0.9300
C4 C5 1.386(18)
C4 H4 0.9300
C5 C6 1.371(18)
C5 H5 0.9300
C6 C7 1.385(17)
C6 H6 0.9300
C7 C8 1.511(18)
C8 N1 1.340(15)
C8 C9 1.370(17)
C9 C10 1.349(19)
C9 H9 0.9300
C10 C11 1.41(2)
C10 H10 0.9300
C11 C12 1.368(15)
C11 H11 0.9300
C12 N1 1.360(15)
C12 C13 1.457(18)
C13 N2 1.380(14)
C13 C14 1.396(17)
C14 C15 1.368(18)
C14 H14 0.9300
C15 C16 1.401(16)
C15 C18 1.529(18)
C16 C17 1.368(15)
C16 C21 1.500(16)
C17 N2 1.339(14)
C17 H17 0.9300
C18 C19 1.500(19)
C18 H18A 0.9700
C18 H18B 0.9700
C19 C20 1.50(2)
C19 C22 1.59(2)
C19 H19 0.9800
C20 C21 1.562(17)
C20 H20A 0.9700
C20 H20B 0.9700
C21 C22 1.536(17)
C21 H21 0.9800
C22 C23 1.51(2)
C22 C24 1.55(2)
C23 H23A 0.9600
C23 H23B 0.9600
C23 H23C 0.9600
C24 H24A 0.9600
C24 H24B 0.9600
C24 H24C 0.9600
C25 C26 1.399(19)
C25 H25 0.9300
C26 C27 1.379(19)
C26 H26 0.9300
C27 C28 1.363(19)
C27 H27 0.9300
C28 C29 1.382(18)
C28 H28 0.9300
C29 C30 1.470(18)
C30 N3 1.343(17)
C30 C31 1.404(19)
C31 C32 1.40(2)
C31 H31 0.9300
C32 C33 1.35(2)
C32 H32 0.9300
C33 C34 1.366(17)
C33 H33 0.9300
C34 N3 1.380(16)
C34 C35 1.477(19)
C35 N4 1.352(15)
C35 C36 1.371(19)
C36 C37 1.37(2)
C36 H36 0.9300
C37 C38 1.390(18)
C37 C40 1.512(19)
C38 C39 1.397(16)
C38 C43 1.478(18)
C39 N4 1.353(15)
C39 H39 0.9300
C40 C41 1.54(2)
C40 H40A 0.9700
C40 H40B 0.9700
C41 C42 1.56(2)
C41 C44 1.57(2)
C41 H41 0.9800
C42 C43 1.556(18)
C42 H42A 0.9700
C42 H42B 0.9700
C43 C44 1.58(2)
C43 H43 0.9800
C44 C45 1.53(2)
C44 C46 1.54(2)
C45 H45A 0.9600
C45 H45B 0.9600
C45 H45C 0.9600
C46 H46A 0.9600
C46 H46B 0.9600
C46 H46C 0.9600
C47 C52 1.369(16)
C47 C48 1.392(16)
C47 P1 1.820(12)
C48 C49 1.406(19)
C48 H48 0.9300
C49 C50 1.37(2)
C49 H49 0.9300
C50 C51 1.39(2)
C50 H50 0.9300
C51 C52 1.370(18)
C51 H51 0.9300
C52 H52 0.9300
C53 C58 1.369(16)
C53 C54 1.409(19)
C53 H53 0.9300
C54 C55 1.35(2)
C54 H54 0.9300
C55 C56 1.39(2)
C55 H55 0.9300
C56 C57 1.379(18)
C56 H56 0.9300
C57 C58 1.410(16)
C57 H57 0.9300
C58 P1 1.819(11)
C59 C60 1.380(18)
C59 C64 1.382(17)
C59 P2 1.829(12)
C60 C61 1.374(19)
C60 H60 0.9300
C61 C62 1.41(2)
C61 H61 0.9300
C62 C63 1.35(2)
C62 H62 0.9300
C63 C64 1.37(2)
C63 H63 0.9300
C64 H64 0.9300
C65 C66 1.392(18)
C65 C70 1.396(18)
C65 P2 1.826(12)
C66 C67 1.367(19)
C66 H66 0.9300
C67 C68 1.37(2)
C67 H67 0.9300
C68 C69 1.38(2)
C68 H68 0.9300
C69 C70 1.418(18)
C69 H69 0.9300
C70 H70 0.9300
C71 P2 1.856(11)
C71 P1 1.860(11)
C71 H71A 0.9700
C71 H71B 0.9700
C72 Cl3 1.58(3)
C72 Cl5 1.77(4)
C72 Cl4 1.92(5)
C72 H72 0.9800
C73 Cl8 1.706(19)
C73 Cl6 1.74(2)
C73 Cl7 1.777(19)
C73 H73 0.9800
C74 Cl10 1.55(2)
C74 Cl9 1.626(18)
C74 Cl11 1.65(2)
C74 H74 0.9800
Cl10 Cl11 2.43(3)
N1 Pt1 2.024(9)
N2 Pt1 2.189(9)
N3 Pt2 2.027(9)
N4 Pt2 2.161(10)
O1 H1B 0.8501
O1 H1A 0.8500
O2 H2A 0.8500
O2 H2B 0.8500
P1 Pt1 2.252(3)
P2 Pt2 2.257(3)
Pt1 Pt2 3.1019(6)

loop_
_geom_torsion_atom_site_label_1
_geom_torsion_atom_site_label_2
_geom_torsion_atom_site_label_3
_geom_torsion_atom_site_label_4
_geom_torsion
C7 C1 C3 C4 0.2(18)
Pt1 C1 C3 C4 176.6(10)
C1 C3 C4 C5 1(2)
C3 C4 C5 C6 0(2)
C4 C5 C6 C7 -2(2)
C5 C6 C7 C1 3(2)
C5 C6 C7 C8 -177.4(12)
C3 C1 C7 C6 -2(2)
Pt1 C1 C7 C6 -178.9(12)
C3 C1 C7 C8 178.4(11)
Pt1 C1 C7 C8 1.3(15)
C6 C7 C8 N1 -176.8(13)
C1 C7 C8 N1 3.0(17)
C6 C7 C8 C9 1(2)
C1 C7 C8 C9 -179.0(13)
N1 C8 C9 C10 -1(2)
C7 C8 C9 C10 -178.6(13)
C8 C9 C10 C11 1(2)
C9 C10 C11 C12 -1(2)
C10 C11 C12 N1 0.5(19)
C10 C11 C12 C13 -176.8(13)
N1 C12 C13 N2 -5.3(16)
C11 C12 C13 N2 172.0(12)
N1 C12 C13 C14 173.2(12)
C11 C12 C13 C14 -9(2)
N2 C13 C14 C15 -2(2)
C12 C13 C14 C15 179.7(13)
C13 C14 C15 C16 -3(2)
C13 C14 C15 C18 175.5(13)
C14 C15 C16 C17 2.1(19)
C18 C15 C16 C17 -176.1(13)
C14 C15 C16 C21 -177.9(12)
C18 C15 C16 C21 3.8(18)
C15 C16 C17 N2 3(2)
C21 C16 C17 N2 -176.7(11)
C14 C15 C18 C19 179.3(14)
C16 C15 C18 C19 -2.6(19)
C15 C18 C19 C20 -47.5(17)
C15 C18 C19 C22 47.0(17)
C18 C19 C20 C21 85.3(12)
C22 C19 C20 C21 -27.4(10)
C17 C16 C21 C22 129.5(13)
C15 C16 C21 C22 -50.4(15)
C17 C16 C21 C20 -138.1(13)
C15 C16 C21 C20 42.0(15)
C19 C20 C21 C16 -80.9(11)
C19 C20 C21 C22 28.3(10)
C16 C21 C22 C23 -169.4(12)
C20 C21 C22 C23 83.5(13)
C16 C21 C22 C24 -38.8(16)
C20 C21 C22 C24 -145.9(14)
C16 C21 C22 C19 80.3(11)
C20 C21 C22 C19 -26.8(10)
C18 C19 C22 C23 165.2(13)
C20 C19 C22 C23 -85.3(14)
C18 C19 C22 C21 -81.5(13)
C20 C19 C22 C21 27.9(10)
C18 C19 C22 C24 40.1(17)
C20 C19 C22 C24 149.6(13)
C29 C2 C25 C26 2.0(19)
Pt2 C2 C25 C26 -179.8(10)
C2 C25 C26 C27 1(2)
C25 C26 C27 C28 -1(2)
C26 C27 C28 C29 -1(2)
C27 C28 C29 C2 5(2)
C27 C28 C29 C30 -177.6(12)
C25 C2 C29 C28 -4.9(18)
Pt2 C2 C29 C28 176.6(10)
C25 C2 C29 C30 177.3(11)
Pt2 C2 C29 C30 -1.2(13)
C28 C29 C30 N3 -176.0(12)
C2 C29 C30 N3 1.8(16)
C28 C29 C30 C31 4(2)
C2 C29 C30 C31 -178.3(13)
N3 C30 C31 C32 1(2)
C29 C30 C31 C32 -178.6(13)
C30 C31 C32 C33 0(2)
C31 C32 C33 C34 0(2)
C32 C33 C34 N3 -2(2)
C32 C33 C34 C35 176.9(14)
C33 C34 C35 N4 176.9(12)
N3 C34 C35 N4 -4.4(16)
C33 C34 C35 C36 -8(2)
N3 C34 C35 C36 171.0(12)
N4 C35 C36 C37 -2(2)
C34 C35 C36 C37 -176.7(13)
C35 C36 C37 C38 -1(2)
C35 C36 C37 C40 176.1(14)
C36 C37 C38 C39 1(2)
C40 C37 C38 C39 -176.3(14)
C36 C37 C38 C43 178.8(14)
C40 C37 C38 C43 2(2)
C37 C38 C39 N4 1.9(19)
C43 C38 C39 N4 -175.9(12)
C36 C37 C40 C41 -176.8(15)
C38 C37 C40 C41 0(2)
C37 C40 C41 C42 -48.8(17)
C37 C40 C41 C44 46.7(19)
C40 C41 C42 C43 83.8(13)
C44 C41 C42 C43 -28.7(11)
C37 C38 C43 C42 45.3(17)
C39 C38 C43 C42 -137.0(14)
C37 C38 C43 C44 -49.6(16)
C39 C38 C43 C44 128.2(14)
C41 C42 C43 C38 -81.5(14)
C41 C42 C43 C44 28.6(12)
C40 C41 C44 C45 168.7(14)
C42 C41 C44 C45 -82.1(16)
C40 C41 C44 C46 37.8(19)
C42 C41 C44 C46 147.1(14)
C40 C41 C44 C43 -80.9(14)
C42 C41 C44 C43 28.4(11)
C38 C43 C44 C45 -167.5(12)
C42 C43 C44 C45 83.0(14)
C38 C43 C44 C46 -37(2)
C42 C43 C44 C46 -146.3(17)
C38 C43 C44 C41 81.1(12)
C42 C43 C44 C41 -28.5(12)
C52 C47 C48 C49 1.8(19)
P1 C47 C48 C49 177.8(10)
C47 C48 C49 C50 0(2)
C48 C49 C50 C51 -1(2)
C49 C50 C51 C52 0(2)
C48 C47 C52 C51 -3(2)
P1 C47 C52 C51 -178.6(11)
C50 C51 C52 C47 2(2)
C58 C53 C54 C55 -2(2)
C53 C54 C55 C56 -3(2)
C54 C55 C56 C57 4(2)
C55 C56 C57 C58 -0.1(19)
C54 C53 C58 C57 5.6(18)
C54 C53 C58 P1 -172.7(10)
C56 C57 C58 C53 -4.8(18)
C56 C57 C58 P1 173.7(10)
C64 C59 C60 C61 -2(2)
P2 C59 C60 C61 173.7(12)
C59 C60 C61 C62 1(2)
C60 C61 C62 C63 1(3)
C61 C62 C63 C64 -3(3)
C62 C63 C64 C59 2(3)
C60 C59 C64 C63 0(2)
P2 C59 C64 C63 -175.5(12)
C70 C65 C66 C67 1(2)
P2 C65 C66 C67 175.8(11)
C65 C66 C67 C68 1(2)
C66 C67 C68 C69 -3(2)
C67 C68 C69 C70 3(2)
C66 C65 C70 C69 -0.1(18)
P2 C65 C70 C69 -174.8(10)
C68 C69 C70 C65 -2(2)
Cl9 C74 Cl10 Cl11 -112.2(18)
Cl9 C74 Cl11 Cl10 120.1(17)
C9 C8 N1 C12 0.0(19)
C7 C8 N1 C12 178.2(11)
C9 C8 N1 Pt1 175.7(9)
C7 C8 N1 Pt1 -6.1(14)
C11 C12 N1 C8 0.2(18)
C13 C12 N1 C8 177.7(12)
C11 C12 N1 Pt1 -175.5(9)
C13 C12 N1 Pt1 2.1(14)
C16 C17 N2 C13 -7.5(18)
C16 C17 N2 Pt1 171.8(9)
C14 C13 N2 C17 6.7(17)
C12 C13 N2 C17 -174.8(11)
C14 C13 N2 Pt1 -172.8(10)
C12 C13 N2 Pt1 5.7(13)
C31 C30 N3 C34 -3.4(19)
C29 C30 N3 C34 176.4(10)
C31 C30 N3 Pt2 178.5(10)
C29 C30 N3 Pt2 -1.6(14)
C33 C34 N3 C30 3.7(18)
C35 C34 N3 C30 -175.2(11)
C33 C34 N3 Pt2 -178.3(9)
C35 C34 N3 Pt2 2.8(14)
C36 C35 N4 C39 4.1(18)
C34 C35 N4 C39 179.4(11)
C36 C35 N4 Pt2 -171.4(11)
C34 C35 N4 Pt2 3.9(13)
C38 C39 N4 C35 -4.2(18)
C38 C39 N4 Pt2 170.5(9)
C53 C58 P1 C47 -116.8(11)
C57 C58 P1 C47 64.8(9)
C53 C58 P1 C71 -10.7(12)
C57 C58 P1 C71 170.9(8)
C53 C58 P1 Pt1 118.8(10)
C57 C58 P1 Pt1 -59.6(9)
C52 C47 P1 C58 65.1(11)
C48 C47 P1 C58 -110.7(10)
C52 C47 P1 C71 -45.7(11)
C48 C47 P1 C71 138.4(10)
C52 C47 P1 Pt1 -172.7(9)
C48 C47 P1 Pt1 11.5(11)
P2 C71 P1 C58 107.0(7)
P2 C71 P1 C47 -147.9(7)
P2 C71 P1 Pt1 -20.8(9)
C66 C65 P2 C59 61.7(11)
C70 C65 P2 C59 -123.6(11)
C66 C65 P2 C71 169.6(10)
C70 C65 P2 C71 -15.7(11)
C66 C65 P2 Pt2 -60.8(11)
C70 C65 P2 Pt2 114.0(10)
C60 C59 P2 C65 -103.1(11)
C64 C59 P2 C65 72.4(12)
C60 C59 P2 C71 148.8(11)
C64 C59 P2 C71 -35.7(12)
C60 C59 P2 Pt2 17.5(12)
C64 C59 P2 Pt2 -167.1(9)
P1 C71 P2 C65 124.1(7)
P1 C71 P2 C59 -134.0(7)
P1 C71 P2 Pt2 -3.4(9)
